data_4500550
loop_
_publ_author_name
'Wang, Xiqu'
'Liu, Lumei'
'Conato, Marlon'
'Jacobson, Allan J.'

_publ_section_title
;
 Amine-Templated Anionic Metal--Organic Frameworks with the
 4,4&#x2032;-(Hexafluoroisopropylidene) Bis(benzoic acid) Ligand
;
_journal_issue 6
_journal_name_full 'Crystal Growth &amp; Design'
_journal_page_first 2257
_journal_paper_doi 10.1021/cg1016752
_journal_volume 11
_journal_year 2011
_chemical_formula_sum 'C81 H58 Co3 F24 N2 O16'
_chemical_formula_weight 1948.08
_chemical_name_systematic
; 
 ? 
;
_space_group_IT_number 14
_symmetry_space_group_name_Hall '-P 2ybc'
_symmetry_space_group_name_H-M 'P 1 21/c 1'
_atom_sites_solution_hydrogens geom
_atom_sites_solution_primary direct
_atom_sites_solution_secondary difmap
_audit_creation_method SHELXL-97
_cell_angle_alpha 90.00
_cell_angle_beta 114.7120(10)
_cell_angle_gamma 90.00
_cell_formula_units_Z 2
_cell_length_a 13.4077(8)
_cell_length_b 25.5075(16)
_cell_length_c 13.7566(9)
_cell_measurement_reflns_used 6133
_cell_measurement_temperature 223(2)
_cell_measurement_theta_max 25.14
_cell_measurement_theta_min 2.28
_cell_volume 4273.9(5)
_computing_structure_refinement 'SHELXL-97 (Sheldrick, 1997)'
_computing_structure_solution 'SHELXS-97 (Sheldrick, 1990)'
_diffrn_ambient_temperature 223(2)
_diffrn_measured_fraction_theta_full 0.998
_diffrn_measured_fraction_theta_max 0.954
_diffrn_measurement_device_type Bruker-ApexII
_diffrn_measurement_method 'Narrow frame'
_diffrn_radiation_monochromator graphite
_diffrn_radiation_source 'fine-focus sealed tube'
_diffrn_radiation_type MoK\a
_diffrn_radiation_wavelength 0.71073
_diffrn_reflns_av_R_equivalents 0.0358
_diffrn_reflns_av_sigmaI/netI 0.0602
_diffrn_reflns_limit_h_max 17
_diffrn_reflns_limit_h_min -17
_diffrn_reflns_limit_k_max 24
_diffrn_reflns_limit_k_min -33
_diffrn_reflns_limit_l_max 18
_diffrn_reflns_limit_l_min -17
_diffrn_reflns_number 26922
_diffrn_reflns_theta_full 25.00
_diffrn_reflns_theta_max 28.35
_diffrn_reflns_theta_min 1.60
_exptl_absorpt_coefficient_mu 0.692
_exptl_absorpt_correction_T_max 0.740
_exptl_absorpt_correction_T_min 0.686
_exptl_absorpt_correction_type multi-scan
_exptl_absorpt_process_details 'Blessing, 1995'
_exptl_crystal_colour purple
_exptl_crystal_density_diffrn 1.514
_exptl_crystal_density_method 'not measured'
_exptl_crystal_description plate
_exptl_crystal_F_000 1966
_exptl_crystal_size_max 0.18
_exptl_crystal_size_mid 0.10
_exptl_crystal_size_min 0.02
_refine_diff_density_max 0.634
_refine_diff_density_min -0.427
_refine_diff_density_rms 0.056
_refine_ls_extinction_method none
_refine_ls_goodness_of_fit_ref 0.867
_refine_ls_hydrogen_treatment constr
_refine_ls_matrix_type full
_refine_ls_number_parameters 574
_refine_ls_number_reflns 10183
_refine_ls_number_restraints 1
_refine_ls_restrained_S_all 0.868
_refine_ls_R_factor_all 0.0647
_refine_ls_R_factor_gt 0.0379
_refine_ls_shift/su_max 0.004
_refine_ls_shift/su_mean 0.000
_refine_ls_structure_factor_coef Fsqd
_refine_ls_weighting_details 'calc w=1/[\s^2^(Fo^2^)+(0.0447P)^2^+0.0000P] where P=(Fo^2^+2Fc^2^)/3'
_refine_ls_weighting_scheme calc
_refine_ls_wR_factor_gt 0.0839
_refine_ls_wR_factor_ref 0.0923
_reflns_number_gt 6662
_reflns_number_total 10183
_reflns_threshold_expression >2sigma(I)
_cod_data_source_file cg1016752_si_004.cif
_cod_data_source_block o434lt_(H2tdpip)Co3(hfbba)4
_cod_original_sg_symbol_H-M P2(1)/c
_cod_database_code 4500550

loop_
_symmetry_equiv_pos_as_xyz
'x, y, z'
'-x, y+1/2, -z+1/2'
'-x, -y, -z'
'x, -y-1/2, z-1/2'

loop_
_atom_site_label
_atom_site_type_symbol
_atom_site_fract_x
_atom_site_fract_y
_atom_site_fract_z
_atom_site_U_iso_or_equiv
_atom_site_adp_type
_atom_site_occupancy
_atom_site_symmetry_multiplicity
_atom_site_calc_flag
_atom_site_refinement_flags
_atom_site_disorder_assembly
_atom_site_disorder_group
Co1 Co 0.5000 0.5000 0.0000 0.02416(10) Uani 1 2 d S . 1
Co2 Co 0.29520(2) 0.447445(11) 0.02595(2) 0.02770(8) Uani 1 1 d . . 1
O1 O 0.43738(12) 0.44021(5) -0.10213(11) 0.0339(4) Uani 1 1 d . . 1
O2 O 0.55269(12) 0.44905(5) 0.13370(11) 0.0332(3) Uani 1 1 d . . 1
O3 O 0.40793(12) 0.40874(6) 0.14069(12) 0.0396(4) Uani 1 1 d . . 1
O4 O 0.27437(12) 0.41429(6) -0.11092(11) 0.0375(4) Uani 1 1 d . . 1
O5 O 0.33792(11) 0.51952(5) 0.00137(11) 0.0306(3) Uani 1 1 d . . 1
O6 O 0.30384(15) 0.52508(6) 0.14397(13) 0.0495(4) Uani 1 1 d . A 1
O7 O 0.14604(12) 0.43886(6) 0.02040(12) 0.0365(4) Uani 1 1 d . . 1
O8 O -0.02270(13) 0.41066(6) -0.07900(15) 0.0542(5) Uani 1 1 d . . 1
F1 F 0.15599(17) 0.32633(7) -0.72994(11) 0.0892(6) Uani 1 1 d . . 1
F2 F 0.21690(17) 0.38933(6) -0.61759(13) 0.0943(7) Uani 1 1 d . . 1
F3 F 0.07847(14) 0.34431(6) -0.62615(12) 0.0693(5) Uani 1 1 d . . 1
F4 F 0.32774(15) 0.26160(7) -0.65353(14) 0.0898(6) Uani 1 1 d . . 1
F5 F 0.43340(13) 0.26907(7) -0.48594(16) 0.0811(6) Uani 1 1 d . . 1
F6 F 0.39742(16) 0.33612(8) -0.58922(15) 0.0980(7) Uani 1 1 d . . 1
F7 F 0.65883(10) 0.28613(5) 0.59363(10) 0.0398(3) Uani 1 1 d . . 1
F8 F 0.82813(10) 0.27008(5) 0.69703(9) 0.0425(3) Uani 1 1 d . . 1
F9 F 0.78199(11) 0.34395(5) 0.61637(10) 0.0466(3) Uani 1 1 d . . 1
F10 F 0.95368(10) 0.23056(5) 0.60153(11) 0.0501(4) Uani 1 1 d . . 1
F11 F 0.95246(10) 0.31410(5) 0.58445(10) 0.0470(4) Uani 1 1 d . . 1
F12 F 0.92070(10) 0.26458(5) 0.44836(10) 0.0464(3) Uani 1 1 d . . 1
N1 N 0.0930(2) 0.49646(9) 0.17099(18) 0.0635(7) Uani 1 1 d . B 1
H1A H 0.1283 0.4803 0.1364 0.076 Uiso 1 1 calc R B 1
H1B H 0.0640 0.5263 0.1356 0.076 Uiso 1 1 calc R B 1
C1 C 0.34780(18) 0.41604(8) -0.14569(17) 0.0293(5) Uani 1 1 d . . 1
C2 C 0.32629(17) 0.38697(8) -0.24662(16) 0.0300(5) Uani 1 1 d . . 1
C3 C 0.40031(19) 0.38852(9) -0.29235(19) 0.0443(6) Uani 1 1 d . . 1
H3 H 0.4645 0.4079 -0.2597 0.053 Uiso 1 1 calc R . 1
C4 C 0.38038(19) 0.36164(10) -0.38592(19) 0.0475(6) Uani 1 1 d . . 1
H4 H 0.4313 0.3631 -0.4154 0.057 Uiso 1 1 calc R . 1
C5 C 0.28560(18) 0.33263(8) -0.43601(17) 0.0325(5) Uani 1 1 d . . 1
C6 C 0.21118(17) 0.33138(8) -0.39029(17) 0.0349(5) Uani 1 1 d . . 1
H6 H 0.1466 0.3123 -0.4234 0.042 Uiso 1 1 calc R . 1
C7 C 0.23091(17) 0.35793(8) -0.29654(17) 0.0350(5) Uani 1 1 d . . 1
H7 H 0.1801 0.3563 -0.2669 0.042 Uiso 1 1 calc R . 1
C8 C 0.25411(19) 0.30380(9) -0.54356(17) 0.0381(6) Uani 1 1 d . . 1
C9 C 0.3542(3) 0.29281(13) -0.5681(3) 0.0667(9) Uani 1 1 d . . 1
C10 C 0.1754(3) 0.34082(11) -0.6301(2) 0.0615(8) Uani 1 1 d . . 1
C11 C 0.50994(18) 0.41490(8) 0.16878(16) 0.0302(5) Uani 1 1 d . . 1
C12 C 0.58193(17) 0.37682(8) 0.25206(15) 0.0273(5) Uani 1 1 d . . 1
C13 C 0.69368(18) 0.38521(8) 0.30815(17) 0.0356(5) Uani 1 1 d . . 1
H13 H 0.7260 0.4143 0.2922 0.043 Uiso 1 1 calc R . 1
C14 C 0.75784(18) 0.35088(9) 0.38755(17) 0.0366(5) Uani 1 1 d . . 1
H14 H 0.8324 0.3576 0.4252 0.044 Uiso 1 1 calc R . 1
C15 C 0.71247(16) 0.30645(8) 0.41187(15) 0.0266(5) Uani 1 1 d . . 1
C16 C 0.60113(17) 0.29742(8) 0.35325(16) 0.0315(5) Uani 1 1 d . . 1
H16 H 0.5692 0.2675 0.3665 0.038 Uiso 1 1 calc R . 1
C17 C 0.53728(17) 0.33230(8) 0.27549(16) 0.0329(5) Uani 1 1 d . . 1
H17 H 0.4626 0.3257 0.2380 0.040 Uiso 1 1 calc R . 1
C18 C 0.77689(16) 0.26986(8) 0.50711(15) 0.0267(5) Uani 1 1 d . . 1
C19 C 0.76148(18) 0.29248(8) 0.60429(17) 0.0344(5) Uani 1 1 d . . 1
C20 C 0.90136(18) 0.26994(9) 0.53543(18) 0.0361(5) Uani 1 1 d . . 1
C21 C 0.73924(16) 0.21221(8) 0.48479(15) 0.0258(4) Uani 1 1 d . . 1
C22 C 0.71757(17) 0.18061(8) 0.55614(16) 0.0334(5) Uani 1 1 d . . 1
H22 H 0.7189 0.1951 0.6187 0.040 Uiso 1 1 calc R . 1
C23 C 0.73458(18) 0.18903(8) 0.39147(16) 0.0349(5) Uani 1 1 d . . 1
H23 H 0.7460 0.2095 0.3412 0.042 Uiso 1 1 calc R . 1
C24 C 0.71331(18) 0.13634(8) 0.37211(17) 0.0370(5) Uani 1 1 d . . 1
H24 H 0.7122 0.1216 0.3098 0.044 Uiso 1 1 calc R . 1
C25 C 0.69349(16) 0.10497(8) 0.44447(16) 0.0281(5) Uani 1 1 d . . 1
C26 C 0.69418(18) 0.12801(8) 0.53536(16) 0.0336(5) Uani 1 1 d . . 1
H26 H 0.6786 0.1078 0.5835 0.040 Uiso 1 1 calc R . 1
C27 C 0.31881(18) 0.54703(8) 0.07091(18) 0.0320(5) Uani 1 1 d . . 1
C28 C 0.07717(19) 0.40261(9) -0.03105(18) 0.0365(5) Uani 1 1 d . . 1
C29 C 0.12006(16) 0.34906(8) -0.03336(16) 0.0306(5) Uani 1 1 d . . 1
C30 C 0.21075(18) 0.32965(8) 0.05300(17) 0.0351(5) Uani 1 1 d . . 1
H30 H 0.2452 0.3501 0.1140 0.042 Uiso 1 1 calc R . 1
C31 C 0.24963(18) 0.28047(8) 0.04845(17) 0.0351(5) Uani 1 1 d . . 1
H31 H 0.3093 0.2675 0.1073 0.042 Uiso 1 1 calc R . 1
C32 C 0.20145(17) 0.25020(8) -0.54244(16) 0.0312(5) Uani 1 1 d . . 1
C33 C 0.11162(18) 0.23059(9) -0.62889(17) 0.0356(5) Uani 1 1 d . . 1
H33 H 0.0791 0.2504 -0.6911 0.043 Uiso 1 1 calc R . 1
C34 C 0.07010(18) 0.31825(9) -0.12313(17) 0.0362(5) Uani 1 1 d . . 1
H34 H 0.0078 0.3305 -0.1804 0.043 Uiso 1 1 calc R . 1
C41 C 0.0035(3) 0.46242(13) 0.1693(2) 0.0874(12) Uani 1 1 d . B 1
H41A H 0.0330 0.4284 0.1986 0.105 Uiso 1 1 calc R B 1
H41B H -0.0496 0.4574 0.0959 0.105 Uiso 1 1 calc R B 1
C42 C -0.0525(3) 0.48606(15) 0.2331(3) 0.0834(11) Uani 1 1 d . B 1
H42A H -0.1069 0.4617 0.2354 0.100 Uiso 1 1 calc R B 1
H42B H -0.0903 0.5178 0.1979 0.100 Uiso 1 1 calc R B 1
C43 C 0.0282(3) 0.49914(13) 0.3468(2) 0.0694(9) Uani 1 1 d . B 1
H43 H 0.0632 0.4663 0.3812 0.083 Uiso 1 1 calc R B 1
C44 C 0.1159(3) 0.53353(15) 0.3401(3) 0.0961(13) Uani 1 1 d . B 1
H44A H 0.0831 0.5664 0.3064 0.115 Uiso 1 1 calc R B 1
H44B H 0.1696 0.5414 0.4120 0.115 Uiso 1 1 calc R B 1
C45 C 0.1723(3) 0.50948(17) 0.2794(3) 0.1005(14) Uani 1 1 d . B 1
H45A H 0.2266 0.5337 0.2760 0.121 Uiso 1 1 calc R B 1
H45B H 0.2100 0.4779 0.3156 0.121 Uiso 1 1 calc R B 1
C46 C -0.0266(5) 0.5226(2) 0.4137(4) 0.173(3) Uani 1 1 d D . 1
H46 H -0.0795 0.5512 0.3837 0.207 Uiso 1 1 calc R . 1
C47 C 0.0587(10) 0.5255(4) 0.5349(7) 0.239(8) Uani 0.50 1 d PD . 1
H47A H 0.1334 0.5224 0.5417 0.286 Uiso 0.50 1 calc PR . 1
H47B H 0.0513 0.5580 0.5677 0.286 Uiso 0.50 1 calc PR . 1

loop_
_atom_site_aniso_label
_atom_site_aniso_U_11
_atom_site_aniso_U_22
_atom_site_aniso_U_33
_atom_site_aniso_U_23
_atom_site_aniso_U_13
_atom_site_aniso_U_12
Co1 0.0302(2) 0.0180(2) 0.0261(2) -0.00120(16) 0.01360(17) -0.00290(16)
Co2 0.03095(16) 0.02366(15) 0.03182(16) 0.00130(12) 0.01641(13) 0.00025(12)
O1 0.0349(9) 0.0298(8) 0.0374(8) -0.0104(7) 0.0154(7) -0.0057(7)
O2 0.0394(9) 0.0291(8) 0.0329(8) 0.0067(7) 0.0169(7) 0.0006(7)
O3 0.0332(9) 0.0362(9) 0.0460(9) 0.0146(7) 0.0131(7) 0.0019(7)
O4 0.0422(9) 0.0355(9) 0.0424(9) -0.0115(7) 0.0252(8) -0.0094(7)
O5 0.0351(8) 0.0230(8) 0.0380(8) -0.0043(6) 0.0193(7) -0.0014(6)
O6 0.0786(13) 0.0302(9) 0.0617(11) 0.0053(8) 0.0508(10) 0.0033(9)
O7 0.0394(9) 0.0318(9) 0.0465(9) -0.0035(7) 0.0260(8) -0.0016(7)
O8 0.0326(10) 0.0383(10) 0.0867(13) 0.0110(9) 0.0200(9) 0.0045(8)
F1 0.1448(17) 0.0789(13) 0.0369(9) 0.0009(8) 0.0312(10) -0.0377(12)
F2 0.1478(18) 0.0455(10) 0.0677(11) 0.0063(8) 0.0236(11) -0.0332(11)
F3 0.0754(12) 0.0471(10) 0.0599(10) 0.0033(8) 0.0033(9) 0.0131(9)
F4 0.1024(14) 0.1091(15) 0.0945(13) -0.0683(11) 0.0774(11) -0.0493(11)
F5 0.0433(10) 0.0993(15) 0.1133(15) -0.0518(12) 0.0450(10) -0.0132(10)
F6 0.1299(16) 0.1060(15) 0.1086(14) -0.0527(12) 0.0998(13) -0.0705(13)
F7 0.0390(8) 0.0443(8) 0.0431(7) -0.0051(6) 0.0240(6) -0.0022(6)
F8 0.0483(8) 0.0480(8) 0.0254(6) -0.0007(6) 0.0097(6) -0.0052(6)
F9 0.0656(9) 0.0291(7) 0.0489(8) -0.0103(6) 0.0278(7) -0.0112(7)
F10 0.0332(7) 0.0513(9) 0.0570(9) 0.0179(7) 0.0102(7) 0.0091(6)
F11 0.0323(7) 0.0465(8) 0.0550(8) -0.0019(7) 0.0112(6) -0.0120(6)
F12 0.0377(8) 0.0569(9) 0.0533(8) 0.0051(7) 0.0276(7) 0.0019(7)
N1 0.0965(19) 0.0576(15) 0.0617(15) 0.0229(12) 0.0581(15) 0.0371(14)
C1 0.0347(12) 0.0194(11) 0.0345(12) -0.0007(9) 0.0150(10) 0.0005(9)
C2 0.0328(12) 0.0252(11) 0.0348(12) -0.0054(9) 0.0169(10) -0.0036(9)
C3 0.0369(13) 0.0514(16) 0.0500(14) -0.0223(12) 0.0234(12) -0.0203(12)
C4 0.0459(15) 0.0591(17) 0.0520(15) -0.0228(13) 0.0346(12) -0.0222(13)
C5 0.0364(12) 0.0311(12) 0.0345(12) -0.0091(9) 0.0191(10) -0.0052(10)
C6 0.0271(12) 0.0369(13) 0.0422(13) -0.0116(10) 0.0158(10) -0.0088(10)
C7 0.0341(12) 0.0352(13) 0.0439(13) -0.0125(10) 0.0244(10) -0.0087(10)
C8 0.0454(14) 0.0383(13) 0.0367(13) -0.0111(10) 0.0233(11) -0.0105(11)
C9 0.072(2) 0.077(2) 0.076(2) -0.0406(18) 0.0561(18) -0.0338(19)
C10 0.100(3) 0.0410(17) 0.0377(15) -0.0004(12) 0.0226(16) -0.0159(17)
C11 0.0376(13) 0.0254(11) 0.0285(11) -0.0016(9) 0.0146(10) 0.0007(10)
C12 0.0311(12) 0.0235(11) 0.0282(11) 0.0016(9) 0.0132(9) 0.0005(9)
C13 0.0402(13) 0.0275(12) 0.0392(13) 0.0063(10) 0.0167(11) -0.0078(10)
C14 0.0290(12) 0.0357(13) 0.0403(13) 0.0051(10) 0.0097(10) -0.0088(10)
C15 0.0297(11) 0.0235(11) 0.0272(11) 0.0011(8) 0.0125(9) -0.0001(9)
C16 0.0307(12) 0.0248(11) 0.0374(12) 0.0047(9) 0.0126(10) -0.0040(9)
C17 0.0275(12) 0.0320(12) 0.0351(12) 0.0051(10) 0.0089(9) -0.0025(9)
C18 0.0269(11) 0.0252(11) 0.0277(11) 0.0017(8) 0.0110(9) -0.0019(9)
C19 0.0387(13) 0.0308(12) 0.0327(12) -0.0023(10) 0.0141(10) -0.0069(10)
C20 0.0315(12) 0.0371(13) 0.0384(13) 0.0058(10) 0.0132(10) -0.0007(10)
C21 0.0254(11) 0.0236(11) 0.0274(10) 0.0038(8) 0.0101(9) 0.0019(9)
C22 0.0429(13) 0.0329(12) 0.0279(11) -0.0016(9) 0.0182(10) -0.0035(10)
C23 0.0516(14) 0.0272(12) 0.0336(12) 0.0066(10) 0.0255(11) 0.0002(11)
C24 0.0554(15) 0.0292(12) 0.0357(12) -0.0021(10) 0.0284(11) -0.0005(11)
C25 0.0299(12) 0.0257(11) 0.0302(11) 0.0030(9) 0.0138(9) 0.0007(9)
C26 0.0440(13) 0.0287(12) 0.0333(12) 0.0055(9) 0.0214(10) -0.0024(10)
C27 0.0344(12) 0.0252(12) 0.0410(13) -0.0023(10) 0.0203(10) -0.0019(9)
C28 0.0360(14) 0.0351(13) 0.0443(13) 0.0056(11) 0.0227(11) -0.0010(11)
C29 0.0281(12) 0.0282(12) 0.0373(12) 0.0047(9) 0.0154(10) -0.0037(9)
C30 0.0394(13) 0.0299(12) 0.0322(12) 0.0028(10) 0.0115(10) -0.0079(10)
C31 0.0335(12) 0.0316(13) 0.0329(12) 0.0090(10) 0.0067(10) 0.0000(10)
C32 0.0329(12) 0.0311(12) 0.0319(12) -0.0082(9) 0.0157(10) -0.0006(10)
C33 0.0380(13) 0.0350(13) 0.0280(11) -0.0024(10) 0.0082(10) 0.0016(10)
C34 0.0301(12) 0.0342(13) 0.0362(12) 0.0073(10) 0.0060(10) -0.0002(10)
C41 0.154(4) 0.063(2) 0.058(2) -0.0069(16) 0.057(2) -0.026(2)
C42 0.065(2) 0.117(3) 0.074(2) 0.037(2) 0.0344(18) -0.005(2)
C43 0.090(2) 0.082(2) 0.0572(19) 0.0100(16) 0.0519(18) 0.0139(19)
C44 0.127(3) 0.114(3) 0.056(2) -0.009(2) 0.048(2) -0.046(3)
C45 0.075(2) 0.166(4) 0.068(2) 0.046(2) 0.037(2) -0.004(2)
C46 0.255(7) 0.201(6) 0.137(4) 0.058(4) 0.156(5) 0.108(5)
C47 0.53(3) 0.154(10) 0.184(11) -0.052(8) 0.294(16) -0.094(12)

loop_
_atom_type_symbol
_atom_type_description
_atom_type_scat_dispersion_real
_atom_type_scat_dispersion_imag
_atom_type_scat_source
C C 0.0033 0.0016 'International Tables Vol C Tables 4.2.6.8 and 6.1.1.4'
O O 0.0106 0.0060 'International Tables Vol C Tables 4.2.6.8 and 6.1.1.4'
Co Co 0.3494 0.9721 'International Tables Vol C Tables 4.2.6.8 and 6.1.1.4'
F F 0.0171 0.0103 'International Tables Vol C Tables 4.2.6.8 and 6.1.1.4'
N N 0.0061 0.0033 'International Tables Vol C Tables 4.2.6.8 and 6.1.1.4'
H H 0.0000 0.0000 'International Tables Vol C Tables 4.2.6.8 and 6.1.1.4'

loop_
_geom_angle_atom_site_label_1
_geom_angle_atom_site_label_2
_geom_angle_atom_site_label_3
_geom_angle
_geom_angle_site_symmetry_1
_geom_angle_site_symmetry_3
O1 Co1 O1 180.00(5) . 3_665
O1 Co1 O2 91.82(6) . .
O1 Co1 O2 88.18(6) 3_665 .
O1 Co1 O2 88.18(6) . 3_665
O1 Co1 O2 91.82(6) 3_665 3_665
O2 Co1 O2 180.00(6) . 3_665
O1 Co1 O5 87.05(5) . 3_665
O1 Co1 O5 92.95(5) 3_665 3_665
O2 Co1 O5 84.16(5) . 3_665
O2 Co1 O5 95.84(5) 3_665 3_665
O1 Co1 O5 92.95(5) . .
O1 Co1 O5 87.05(5) 3_665 .
O2 Co1 O5 95.84(5) . .
O2 Co1 O5 84.16(5) 3_665 .
O5 Co1 O5 180.00(7) 3_665 .
O3 Co2 O4 108.04(7) . .
O3 Co2 O7 113.96(6) . .
O4 Co2 O7 100.25(6) . .
O3 Co2 O5 115.20(6) . .
O4 Co2 O5 99.74(6) . .
O7 Co2 O5 116.86(6) . .
C1 O1 Co1 138.09(14) . .
C11 O2 Co1 136.49(14) . .
C11 O3 Co2 124.10(13) . .
C1 O4 Co2 121.63(13) . .
C27 O5 Co2 102.39(13) . .
C27 O5 Co1 128.27(13) . .
Co2 O5 Co1 98.34(6) . .
C28 O7 Co2 125.46(14) . .
C45 N1 C41 113.0(2) . .
C45 N1 H1A 109.0 . .
C41 N1 H1A 109.0 . .
C45 N1 H1B 109.0 . .
C41 N1 H1B 109.0 . .
H1A N1 H1B 107.8 . .
O4 C1 O1 125.29(19) . .
O4 C1 C2 117.20(19) . .
O1 C1 C2 117.5(2) . .
C3 C2 C7 118.7(2) . .
C3 C2 C1 120.93(19) . .
C7 C2 C1 120.4(2) . .
C2 C3 C4 121.0(2) . .
C2 C3 H3 119.5 . .
C4 C3 H3 119.5 . .
C5 C4 C3 120.7(2) . .
C5 C4 H4 119.7 . .
C3 C4 H4 119.7 . .
C4 C5 C6 118.27(19) . .
C4 C5 C8 124.0(2) . .
C6 C5 C8 117.63(19) . .
C7 C6 C5 121.3(2) . .
C7 C6 H6 119.3 . .
C5 C6 H6 119.3 . .
C6 C7 C2 120.1(2) . .
C6 C7 H7 119.9 . .
C2 C7 H7 119.9 . .
C10 C8 C9 108.7(2) . .
C10 C8 C32 112.50(19) . .
C9 C8 C32 106.6(2) . .
C10 C8 C5 105.83(19) . .
C9 C8 C5 112.46(19) . .
C32 C8 C5 110.83(18) . .
F5 C9 F6 107.3(3) . .
F5 C9 F4 107.4(3) . .
F6 C9 F4 106.3(2) . .
F5 C9 C8 110.9(2) . .
F6 C9 C8 113.2(3) . .
F4 C9 C8 111.4(2) . .
F3 C10 F2 107.2(3) . .
F3 C10 F1 106.7(3) . .
F2 C10 F1 106.2(2) . .
F3 C10 C8 112.1(2) . .
F2 C10 C8 110.7(2) . .
F1 C10 C8 113.6(2) . .
O2 C11 O3 125.58(19) . .
O2 C11 C12 119.60(19) . .
O3 C11 C12 114.82(18) . .
C17 C12 C13 118.01(19) . .
C17 C12 C11 120.35(18) . .
C13 C12 C11 121.64(18) . .
C12 C13 C14 120.84(19) . .
C12 C13 H13 119.6 . .
C14 C13 H13 119.6 . .
C13 C14 C15 121.01(19) . .
C13 C14 H14 119.5 . .
C15 C14 H14 119.5 . .
C16 C15 C14 117.88(18) . .
C16 C15 C18 118.47(17) . .
C14 C15 C18 123.38(18) . .
C17 C16 C15 120.77(19) . .
C17 C16 H16 119.6 . .
C15 C16 H16 119.6 . .
C12 C17 C16 121.44(19) . .
C12 C17 H17 119.3 . .
C16 C17 H17 119.3 . .
C21 C18 C15 112.73(15) . .
C21 C18 C19 112.11(17) . .
C15 C18 C19 106.15(16) . .
C21 C18 C20 106.27(16) . .
C15 C18 C20 112.00(17) . .
C19 C18 C20 107.55(17) . .
F9 C19 F7 106.41(18) . .
F9 C19 F8 106.22(16) . .
F7 C19 F8 107.45(18) . .
F9 C19 C18 112.24(18) . .
F7 C19 C18 111.39(16) . .
F8 C19 C18 112.74(18) . .
F10 C20 F12 106.81(18) . .
F10 C20 F11 105.99(17) . .
F12 C20 F11 106.66(18) . .
F10 C20 C18 111.94(18) . .
F12 C20 C18 111.58(17) . .
F11 C20 C18 113.42(18) . .
C23 C21 C22 117.57(19) . .
C23 C21 C18 118.25(18) . .
C22 C21 C18 124.00(18) . .
C26 C22 C21 120.9(2) . .
C26 C22 H22 119.6 . .
C21 C22 H22 119.6 . .
C24 C23 C21 121.3(2) . .
C24 C23 H23 119.4 . .
C21 C23 H23 119.4 . .
C23 C24 C25 120.7(2) . .
C23 C24 H24 119.6 . .
C25 C24 H24 119.6 . .
C26 C25 C24 118.34(19) . .
C26 C25 C27 120.62(19) . 2_645
C24 C25 C27 120.84(19) . 2_645
C25 C26 C22 121.1(2) . .
C25 C26 H26 119.4 . .
C22 C26 H26 119.4 . .
O6 C27 O5 120.24(19) . .
O6 C27 C25 121.1(2) . 2_655
O5 C27 C25 118.43(19) . 2_655
O8 C28 O7 122.7(2) . .
O8 C28 C29 118.9(2) . .
O7 C28 C29 118.41(19) . .
C34 C29 C30 119.2(2) . .
C34 C29 C28 119.69(19) . .
C30 C29 C28 121.1(2) . .
C31 C30 C29 120.1(2) . .
C31 C30 H30 120.0 . .
C29 C30 H30 120.0 . .
C30 C31 C32 121.06(19) . 4_566
C30 C31 H31 119.5 . .
C32 C31 H31 119.5 4_566 .
C31 C32 C33 118.8(2) 4_565 .
C31 C32 C8 117.86(18) 4_565 .
C33 C32 C8 123.3(2) . .
C34 C33 C32 120.2(2) 4_565 .
C34 C33 H33 119.9 4_565 .
C32 C33 H33 119.9 . .
C29 C34 C33 120.63(19) . 4_566
C29 C34 H34 119.7 . .
C33 C34 H34 119.7 4_566 .
N1 C41 C42 110.9(3) . .
N1 C41 H41A 109.5 . .
C42 C41 H41A 109.5 . .
N1 C41 H41B 109.5 . .
C42 C41 H41B 109.5 . .
H41A C41 H41B 108.0 . .
C41 C42 C43 112.1(3) . .
C41 C42 H42A 109.2 . .
C43 C42 H42A 109.2 . .
C41 C42 H42B 109.2 . .
C43 C42 H42B 109.2 . .
H42A C42 H42B 107.9 . .
C44 C43 C42 107.7(2) . .
C44 C43 C46 113.3(4) . .
C42 C43 C46 113.1(4) . .
C44 C43 H43 107.5 . .
C42 C43 H43 107.5 . .
C46 C43 H43 107.5 . .
C45 C44 C43 113.1(3) . .
C45 C44 H44A 109.0 . .
C43 C44 H44A 109.0 . .
C45 C44 H44B 109.0 . .
C43 C44 H44B 109.0 . .
H44A C44 H44B 107.8 . .
N1 C45 C44 110.2(3) . .
N1 C45 H45A 109.6 . .
C44 C45 H45A 109.6 . .
N1 C45 H45B 109.6 . .
C44 C45 H45B 109.6 . .
H45A C45 H45B 108.1 . .
C47 C46 C43 105.0(5) 3_566 .
C47 C46 C47 76.9(7) 3_566 .
C43 C46 C47 109.6(5) . .
C47 C46 H46 119.1 3_566 .
C43 C46 H46 119.1 . .
C47 C46 H46 119.1 . .
C46 C47 C46 103.1(7) 3_566 .
C46 C47 H47A 111.1 3_566 .
C46 C47 H47A 111.1 . .
C46 C47 H47B 111.1 3_566 .
C46 C47 H47B 111.1 . .
H47A C47 H47B 109.1 . .

loop_
_geom_bond_atom_site_label_1
_geom_bond_atom_site_label_2
_geom_bond_distance
_geom_bond_site_symmetry_2
Co1 O1 2.0045(13) .
Co1 O1 2.0045(13) 3_665
Co1 O2 2.1176(13) .
Co1 O2 2.1176(13) 3_665
Co1 O5 2.2371(14) 3_665
Co1 O5 2.2371(14) .
Co2 O3 1.9380(14) .
Co2 O4 1.9745(14) .
Co2 O7 1.9813(15) .
Co2 O5 1.9960(14) .
O1 C1 1.257(2) .
O2 C11 1.246(2) .
O3 C11 1.266(2) .
O4 C1 1.262(3) .
O5 C27 1.296(2) .
O6 C27 1.238(2) .
O7 C28 1.289(2) .
O8 C28 1.238(3) .
F1 C10 1.339(3) .
F2 C10 1.338(3) .
F3 C10 1.326(3) .
F4 C9 1.339(3) .
F5 C9 1.330(4) .
F6 C9 1.335(3) .
F7 C19 1.332(2) .
F8 C19 1.341(2) .
F9 C19 1.337(2) .
F10 C20 1.340(2) .
F11 C20 1.344(2) .
F12 C20 1.334(3) .
N1 C45 1.463(4) .
N1 C41 1.473(4) .
N1 H1A 0.9000 .
N1 H1B 0.9000 .
C1 C2 1.492(3) .
C2 C3 1.380(3) .
C2 C7 1.386(3) .
C3 C4 1.382(3) .
C3 H3 0.9300 .
C4 C5 1.380(3) .
C4 H4 0.9300 .
C5 C6 1.385(3) .
C5 C8 1.545(3) .
C6 C7 1.381(3) .
C6 H6 0.9300 .
C7 H7 0.9300 .
C8 C10 1.540(4) .
C8 C9 1.540(4) .
C8 C32 1.542(3) .
C11 C12 1.504(3) .
C12 C17 1.383(3) .
C12 C13 1.385(3) .
C13 C14 1.384(3) .
C13 H13 0.9300 .
C14 C15 1.392(3) .
C14 H14 0.9300 .
C15 C16 1.388(3) .
C15 C18 1.545(3) .
C16 C17 1.380(3) .
C16 H16 0.9300 .
C17 H17 0.9300 .
C18 C21 1.543(3) .
C18 C19 1.547(3) .
C18 C20 1.547(3) .
C21 C23 1.391(3) .
C21 C22 1.391(3) .
C22 C26 1.380(3) .
C22 H22 0.9300 .
C23 C24 1.377(3) .
C23 H23 0.9300 .
C24 C25 1.387(3) .
C24 H24 0.9300 .
C25 C26 1.378(3) .
C25 C27 1.492(3) 2_645
C26 H26 0.9300 .
C27 C25 1.492(3) 2_655
C28 C29 1.488(3) .
C29 C34 1.378(3) .
C29 C30 1.388(3) .
C30 C31 1.370(3) .
C30 H30 0.9300 .
C31 C32 1.385(3) 4_566
C31 H31 0.9300 .
C32 C31 1.385(3) 4_565
C32 C33 1.385(3) .
C33 C34 1.380(3) 4_565
C33 H33 0.9300 .
C34 C33 1.380(3) 4_566
C34 H34 0.9300 .
C41 C42 1.500(5) .
C41 H41A 0.9700 .
C41 H41B 0.9700 .
C42 C43 1.521(4) .
C42 H42A 0.9700 .
C42 H42B 0.9700 .
C43 C44 1.500(4) .
C43 C46 1.521(5) .
C43 H43 0.9800 .
C44 C45 1.475(5) .
C44 H44A 0.9700 .
C44 H44B 0.9700 .
C45 H45A 0.9700 .
C45 H45B 0.9700 .
C46 C47 1.563(10) 3_566
C46 C47 1.581(8) .
C46 H46 0.9800 .
C47 C46 1.563(10) 3_566
C47 H47A 0.9700 .
C47 H47B 0.9700 .
